data_2104523
loop_
_publ_author_name
'Marsh, Richard E.'

_publ_section_title
;
 Space groups <i>P</i>1 and <i>Cc</i>: how are they doing?
;
_journal_coeditor_code BK5088
_journal_issue 6
_journal_name_full 'Acta Crystallographica Section B'
_journal_page_first 782
_journal_page_last 783
_journal_paper_doi 10.1107/S0108768109046448
_journal_volume 65
_journal_year 2009
_chemical_formula_moiety 'C58 H58 Cu N10 O4, 2(Cl O4),0.5(C6 H6),2.5(C2 H3 N)'
_chemical_formula_sum 'C66 H68.5 Cl2 Cu N12.5 O12'
_chemical_formula_weight 1363.3
_chemical_name_systematic
;
bis(2,6-bis(4-(4-Methoxyphenyl)-1,5-dimethylimidazol-2-yl)pyridine-N,N',N")-
copper(ii)diperchlorate acetonitrile benzene solvate.
;
_space_group_IT_number 15
_symmetry_cell_setting monoclinic
_symmetry_Int_Tables_number 15
_symmetry_space_group_name_Hall '-C 2yc'
_symmetry_space_group_name_H-M 'C 1 2/c 1'
_cell_angle_alpha 90.00
_cell_angle_beta 117.898(2)
_cell_angle_gamma 90.00
_cell_formula_units_Z 4
_cell_length_a 33.419(6)
_cell_length_b 7.5925(11)
_cell_length_c 29.974(5)
_cell_measurement_temperature 173(2)
_cell_volume 6721.5(19)
_diffrn_radiation_probe x-ray
_diffrn_radiation_type MoK\a
_diffrn_radiation_wavelength 0.71073
_exptl_crystal_colour burgundy
_exptl_crystal_density_diffrn 1.347
_exptl_crystal_description plate
_exptl_crystal_F_000 2844
_cod_data_source_file bk5088.cif
_cod_data_source_block NEJTOM
_cod_original_cell_volume 6722(2)
_cod_original_sg_symbol_H-M C2/c
_cod_database_code 2104523

loop_
_symmetry_equiv_pos_as_xyz
'x, y, z'
'-x, y, 1/2-z'
'x+1/2, y+1/2, z'
'1/2-x, 1/2+y, 1/2-z'
'-x, -y, -z'
'x, -y, z - 1/2'
'1/2-x, 1/2-y, -z'
'x+1/2, -y+1/2, z-1/2'

loop_
_atom_site_label
_atom_site_type_symbol
_atom_site_fract_x
_atom_site_fract_y
_atom_site_fract_z
_atom_site_occupancy
Cu1 Cu 0.5 0.47316 0.25 1
O1 O 0.2942 0.0248 0.0933 1
O2 O 0.4266 0.9568 0.0257 1
N1 N 0.4724 0.2912 0.2901 1
N2 N 0.4743 0.2948 0.3652 1
N3 N 0.5499 0.4694 0.3215 1
N4 N 0.6271 0.6580 0.2814 1
N5 N 0.5520 0.6504 0.2472 1
C1 C 0.4304 0.2400 0.2844 1
C2 C 0.4314 0.2419 0.3310 1
C3 C 0.4977 0.3230 0.3391 1
C4 C 0.5435 0.3928 0.3582 1
C5 C 0.5782 0.3788 0.4076 1
H1 H 0.5736 0.3188 0.4325 1
C6 C 0.6198 0.4546 0.4192 1
H2 H 0.6438 0.4490 0.4528 1
C7 C 0.6260 0.5388 0.3819 1
H3 H 0.6540 0.5940 0.3896 1
C8 C 0.5906 0.5410 0.3332 1
C9 C 0.5910 0.6196 0.2889 1
C10 C 0.6102 0.7154 0.2322 1
C11 C 0.5636 0.7108 0.2116 1
C12 C 0.3936 0.1862 0.2349 1
C13 C 0.3484 0.2182 0.2206 1
H4 H 0.3408 0.2786 0.2432 1
C14 C 0.3140 0.1650 0.1740 1
H5 H 0.2832 0.1855 0.1656 1
C15 C 0.3248 0.0820 0.1402 1
C16 C 0.3698 0.0498 0.1538 1
H6 H 0.3774 -0.0083 0.1308 1
C17 C 0.4040 0.1005 0.2004 1
H7 H 0.4346 0.0770 0.2089 1
C18 C 0.5286 0.7684 0.1618 1
C19 C 0.4899 0.8531 0.1580 1
H8 H 0.4864 0.8698 0.1874 1
C20 C 0.4568 0.9113 0.1122 1
H9 H 0.4307 0.9683 0.1102 1
C21 C 0.4612 0.8874 0.0685 1
C22 C 0.4988 0.8016 0.0712 1
H10 H 0.5016 0.7820 0.0414 1
C23 C 0.5325 0.7440 0.1178 1
H11 H 0.5586 0.6866 0.1198 1
C24 C 0.3970 0.1963 0.3474 1
H12 H 0.3702 0.1503 0.3192 1
H13 H 0.3890 0.2998 0.3602 1
H14 H 0.4090 0.1088 0.3736 1
C25 C 0.4894 0.3219 0.4193 1
H15 H 0.4638 0.3500 0.4244 1
H16 H 0.5109 0.4172 0.4317 1
H17 H 0.5036 0.2164 0.4376 1
C26 C 0.6753 0.6414 0.3174 1
H18 H 0.6842 0.7376 0.3414 1
H19 H 0.6930 0.6450 0.2996 1
H20 H 0.6808 0.5307 0.3354 1
C27 C 0.6404 0.7712 0.2107 1
H21 H 0.6558 0.6682 0.2065 1
H22 H 0.6626 0.8552 0.2334 1
H23 H 0.6222 0.8266 0.1778 1
C28 C 0.2469 0.0581 0.0776 1
H24 H 0.2291 0.0140 0.0445 1
H25 H 0.2384 0.0009 0.1002 1
H26 H 0.2421 0.1813 0.0780 1
C29 C 0.4280 0.9308 -0.0206 1
H27 H 0.4561 0.9796 -0.0178 1
H28 H 0.4024 0.9898 -0.0480 1
H29 H 0.4267 0.8052 -0.0280 1
Cl1 Cl 0.6239 0.5821 0.0575 1
O3 O 0.6394 0.6079 0.1074 1
O4 O 0.5766 0.5906 0.0345 1
O5 O 0.6410 0.7101 0.0370 1
O6 O 0.6391 0.4208 0.0498 1
N6 N 0.7368 0.5663 0.4489 1
C30 C 0.7746 0.5761 0.4722 1
C31 C 0.8230 0.5890 0.5028 1
H30 H 0.8298 0.6306 0.5346 1
H31 H 0.8358 0.6660 0.4886 1
H32 H 0.8362 0.4792 0.5060 1

loop_
_geom_angle_atom_site_label_1
_geom_angle_atom_site_label_2
_geom_angle_atom_site_label_3
_geom_angle
_geom_angle_site_symmetry_1
_geom_angle_site_symmetry_2
_geom_angle_site_symmetry_3
_geom_angle_publ_flag
N1 Cu1 N3 76.61 . . . yes
N1 Cu1 N5 153.67 . . . yes
N1 Cu1 N1 105.77 . . 2_655 yes
N1 Cu1 N3 102.38 . . 2_655 yes
N1 Cu1 N5 80.32 . . 2_655 yes
N3 Cu1 N5 77.06 . . . yes
N1 Cu1 N3 102.38 2_655 . . yes
N3 Cu1 N3 178.37 . . 2_655 yes
N3 Cu1 N5 103.95 . . 2_655 yes
N1 Cu1 N5 80.32 2_655 . . yes
N3 Cu1 N5 103.95 2_655 . . yes
N5 Cu1 N5 105.78 . . 2_655 yes
N1 Cu1 N3 76.61 2_655 . 2_655 yes
N1 Cu1 N5 153.67 2_655 . 2_655 yes
N3 Cu1 N5 77.06 2_655 . 2_655 yes
O5 Cl1 O6 106.40 . . . yes
O3 Cl1 O6 109.42 . . . yes
O3 Cl1 O4 107.39 . . . yes
O3 Cl1 O5 111.13 . . . yes
O4 Cl1 O5 110.44 . . . yes
O4 Cl1 O6 112.10 . . . yes
C15 O1 C28 117.24 . . . yes
C21 O2 C29 117.49 . . . yes
C1 N1 C3 105.70 . . . yes
Cu1 N1 C1 137.48 . . . yes
Cu1 N1 C3 105.44 . . . yes
C2 N2 C25 124.27 . . . yes
C3 N2 C25 128.38 . . . yes
C2 N2 C3 107.29 . . . yes
Cu1 N3 C4 120.53 . . . yes
C4 N3 C8 119.17 . . . yes
Cu1 N3 C8 120.29 . . . yes
C9 N4 C26 127.95 . . . yes
C9 N4 C10 107.07 . . . yes
C10 N4 C26 124.97 . . . yes
Cu1 N5 C11 137.63 . . . yes
Cu1 N5 C9 107.15 . . . yes
C9 N5 C11 106.16 . . . yes
C2 C1 C12 129.39 . . . no
N1 C1 C2 109.15 . . . yes
N1 C1 C12 121.39 . . . yes
N2 C2 C24 121.26 . . . yes
C1 C2 C24 132.45 . . . no
N2 C2 C1 106.27 . . . yes
N2 C3 C4 127.76 . . . yes
N1 C3 N2 111.59 . . . yes
N1 C3 C4 120.48 . . . yes
N3 C4 C5 121.98 . . . yes
N3 C4 C3 111.99 . . . yes
C3 C4 C5 125.98 . . . no
C4 C5 C6 118.15 . . . no
C5 C6 C7 119.93 . . . no
C6 C7 C8 118.70 . . . no
C7 C8 C9 126.63 . . . no
N3 C8 C7 121.97 . . . yes
N3 C8 C9 111.40 . . . yes
N4 C9 N5 111.11 . . . yes
N4 C9 C8 128.64 . . . yes
N5 C9 C8 120.06 . . . yes
C11 C10 C27 131.59 . . . no
N4 C10 C27 122.03 . . . yes
N4 C10 C11 106.37 . . . yes
C10 C11 C18 129.98 . . . no
N5 C11 C18 120.62 . . . yes
N5 C11 C10 109.28 . . . yes
C13 C12 C17 117.76 . . . no
C1 C12 C13 122.57 . . . no
C1 C12 C17 119.67 . . . no
C12 C13 C14 121.96 . . . no
C13 C14 C15 119.60 . . . no
O1 C15 C16 115.74 . . . yes
O1 C15 C14 125.10 . . . yes
C14 C15 C16 119.15 . . . no
C15 C16 C17 121.28 . . . no
C12 C17 C16 120.22 . . . no
C19 C18 C23 118.34 . . . no
C11 C18 C19 119.06 . . . no
C11 C18 C23 122.60 . . . no
C18 C19 C20 120.72 . . . no
C19 C20 C21 120.48 . . . no
C20 C21 C22 119.84 . . . no
O2 C21 C20 114.56 . . . yes
O2 C21 C22 125.59 . . . yes
C21 C22 C23 119.52 . . . no
C18 C23 C22 121.10 . . . no

loop_
_geom_bond_atom_site_label_1
_geom_bond_atom_site_label_2
_geom_bond_distance
_geom_bond_site_symmetry_1
_geom_bond_site_symmetry_2
_geom_bond_publ_flag
Cu1 N1 2.2894 . . yes
Cu1 N3 2.0076 . . yes
Cu1 N5 2.2303 . . yes
Cu1 N1 2.2894 . 2_655 yes
Cu1 N3 2.0076 . 2_655 yes
Cu1 N5 2.2303 . 2_655 yes
Cl1 O6 1.3859 . . yes
Cl1 O3 1.3486 . . yes
Cl1 O4 1.3994 . . yes
Cl1 O5 1.4061 . . yes
O1 C28 1.4450 . . yes
O1 C15 1.3658 . . yes
O2 C21 1.3683 . . yes
O2 C29 1.4240 . . yes
N1 C1 1.3878 . . yes
N1 C3 1.3298 . . yes
N2 C2 1.3756 . . yes
N2 C25 1.4700 . . yes
N2 C3 1.3572 . . yes
N3 C4 1.3469 . . yes
N3 C8 1.3499 . . yes
N4 C26 1.4657 . . yes
N4 C10 1.3800 . . yes
N4 C9 1.3582 . . yes
N5 C11 1.3734 . . yes
N5 C9 1.3384 . . yes
N6 C30 1.1240 . . yes
C1 C12 1.4742 . . no
C1 C2 1.3815 . . no
C2 C24 1.4873 . . no
C3 C4 1.4599 . . no
C4 C5 1.3935 . . no
C5 C6 1.3901 . . no
C6 C7 1.3851 . . no
C7 C8 1.3837 . . no
C8 C9 1.4615 . . no
C10 C11 1.3813 . . no
C10 C27 1.4906 . . no
C11 C18 1.4675 . . no
C12 C13 1.3851 . . no
C12 C17 1.3964 . . no
C13 C14 1.3904 . . no
C14 C15 1.3769 . . no
C15 C16 1.3834 . . no
C16 C17 1.3826 . . no
C18 C19 1.4005 . . no
C18 C23 1.3970 . . no
C19 C20 1.3720 . . no
C20 C21 1.3966 . . no
C21 C22 1.3837 . . no
C22 C23 1.3923 . . no
C5 H1 0.9500 . . no
C6 H2 0.9500 . . no
C7 H3 0.9500 . . no
C13 H4 0.9500 . . no
C14 H5 0.9500 . . no
C16 H6 0.9500 . . no
C17 H7 0.9500 . . no
C19 H8 0.9500 . . no
C20 H9 0.9500 . . no
C22 H10 0.9500 . . no
C23 H11 0.9500 . . no
C24 H12 0.9600 . . no
C24 H13 0.9700 . . no
C24 H14 0.9600 . . no
C25 H17 0.9600 . . no
C25 H15 0.9600 . . no
C25 H16 0.9600 . . no
C26 H19 0.9600 . . no
C26 H18 0.9700 . . no
C26 H20 0.9700 . . no
C27 H21 0.9800 . . no
C27 H23 0.9800 . . no
C27 H22 0.9700 . . no
C28 H26 0.9500 . . no
C28 H25 0.9500 . . no
C28 H24 0.9500 . . no
C29 H27 0.9800 . . no
C29 H28 0.9700 . . no
C29 H29 0.9800 . . no
C30 C31 1.4418 . . no
C31 H31 0.9400 . . no
C31 H32 0.9300 . . no
C31 H30 0.9300 . . no
